data_7705302
loop_
_publ_author_name
'Pei, Yu'
'Xie, Jiaxin'
'Cui, Dongxu'
'Liu, Shengnan'
'Li, Guangfu'
'Zhu, Dongxia'
'Su, Zhongmin'

_publ_section_title
;
 A mechanochromic cyclemetalated cationic Ir(iii) complex with AIE
 activity by strategic modification of ligands.
;
_journal_issue 37
_journal_name_full 'Dalton transactions (Cambridge, England : 2003)'
_journal_page_first 13066
_journal_page_last 13071
_journal_paper_doi 10.1039/d0dt02526g
_journal_volume 49
_journal_year 2020
_chemical_formula_moiety '0.12(C41 H29 Ir N5 O), 0.12(F6 P)'
_chemical_formula_sum 'C4.97 H3.52 F0.73 Ir0.12 N0.61 O0.12 P0.12'
_chemical_formula_weight 114.53
_space_group_crystal_system monoclinic
_space_group_IT_number 15
_space_group_name_Hall '-C 2yc'
_space_group_name_H-M_alt 'C 1 2/c 1'
_atom_sites_solution_hydrogens geom
_audit_creation_date 2019-12-16
_audit_creation_method
;
Olex2 1.2
(compiled 2018.05.29 svn.r3508 for OlexSys, GUI svn.r5506)
;
_audit_update_record
;
2020-06-04 deposited with the CCDC.	2020-08-25 downloaded from the CCDC.
;
_cell_angle_alpha 90
_cell_angle_beta 91.034(2)
_cell_angle_gamma 90
_cell_formula_units_Z 66
_cell_length_a 21.9461(13)
_cell_length_b 13.7526(7)
_cell_length_c 27.5646(14)
_cell_measurement_reflns_used 9884
_cell_measurement_temperature 173(2)
_cell_measurement_theta_max 26.08
_cell_measurement_theta_min 2.28
_cell_volume 8318.1(8)
_computing_cell_refinement 'SAINT V8.38A (?, 2016)'
_computing_data_reduction 'SAINT V8.38A (?, 2016)'
_computing_molecular_graphics 'Olex2 (Dolomanov et al., 2009)'
_computing_publication_material 'Olex2 (Dolomanov et al., 2009)'
_computing_structure_refinement 'ShelXL (Sheldrick, 2015)'
_computing_structure_solution 'SHELXT 2014/5 (Sheldrick, 2014)'
_diffrn_ambient_temperature 173.0
_diffrn_measured_fraction_theta_full 0.997
_diffrn_measured_fraction_theta_max 0.995
_diffrn_measurement_device_type 'Bruker APEX-II CCD'
_diffrn_measurement_method '\f and \w scans'
_diffrn_radiation_type MoK\a
_diffrn_radiation_wavelength 0.71073
_diffrn_reflns_av_R_equivalents 0.0338
_diffrn_reflns_av_unetI/netI 0.0232
_diffrn_reflns_Laue_measured_fraction_full 0.997
_diffrn_reflns_Laue_measured_fraction_max 0.995
_diffrn_reflns_limit_h_max 27
_diffrn_reflns_limit_h_min -26
_diffrn_reflns_limit_k_max 17
_diffrn_reflns_limit_k_min -16
_diffrn_reflns_limit_l_max 34
_diffrn_reflns_limit_l_min -33
_diffrn_reflns_number 51790
_diffrn_reflns_point_group_measured_fraction_full 0.997
_diffrn_reflns_point_group_measured_fraction_max 0.995
_diffrn_reflns_theta_full 25.242
_diffrn_reflns_theta_max 26.089
_diffrn_reflns_theta_min 2.352
_diffrn_standards_number 0
_exptl_absorpt_coefficient_mu 3.312
_exptl_absorpt_correction_type none
_exptl_crystal_density_diffrn 1.509
_exptl_crystal_description block
_exptl_crystal_F_000 3712
_refine_diff_density_max 0.753
_refine_diff_density_min -1.555
_refine_diff_density_rms 0.087
_refine_ls_extinction_method none
_refine_ls_goodness_of_fit_ref 1.130
_refine_ls_hydrogen_treatment constr
_refine_ls_matrix_type full
_refine_ls_number_parameters 534
_refine_ls_number_reflns 8198
_refine_ls_number_restraints 190
_refine_ls_restrained_S_all 1.141
_refine_ls_R_factor_all 0.0301
_refine_ls_R_factor_gt 0.0252
_refine_ls_shift/su_max 0.001
_refine_ls_shift/su_mean 0.000
_refine_ls_structure_factor_coef Fsqd
_refine_ls_weighting_details 'w=1/[\s^2^(Fo^2^)+(0.0239P)^2^+28.6137P] where P=(Fo^2^+2Fc^2^)/3'
_refine_ls_weighting_scheme calc
_refine_ls_wR_factor_gt 0.0605
_refine_ls_wR_factor_ref 0.0620
_reflns_Friedel_coverage 0.000
_reflns_number_gt 7432
_reflns_number_total 8198
_reflns_threshold_expression 'I > 2\s(I)'
_cod_data_source_file d0dt02526g2.cif
_cod_data_source_block 1_sq
_cod_depositor_comments 'Adding full bibliography for 7705302--7705303.cif.'
_cod_database_code 7705302
_shelx_shelxl_version_number 2016/6
_shelx_space_group_comment
;
The symmetry employed for this shelxl refinement is uniquely defined
by the following loop, which should always be used as a source of
symmetry information in preference to the above space-group names.
They are only intended as comments.
;
_olex2_refinement_description
;
1. Fixed Uiso
 At 1.2 times of:
  All C(H) groups
 At 1.5 times of:
  All O(H) groups
2. Restrained distances
 F16-F13 \\sim F16-F14 \\sim F14A-F16A \\sim F14A-F0AB \\sim F16A-F13A \\sim
F13-F0AA \\sim F14-F0AA ~
 F0AB-F13A
 with sigma of 0.04
 P1-F16 \\sim P1-F14A \\sim P1-F16A \\sim P1-F13 \\sim P1-F5 \\sim P1-F2 \\sim
P1-F14 \\sim P1-F0AB \\sim P1-
 F0AA \\sim P1-F13A
 with sigma of 0.02
3. Rigid body (RIGU) restrains
 F14, F16, F13, F0AA, F5, P1, F2
 with sigma for 1-2 distances of 0.004 and sigma for 1-3 distances of 0.004
 F16A, F14A, F13A, F0AB, F2, P1, F5
 with sigma for 1-2 distances of 0.004 and sigma for 1-3 distances of 0.004
4. Others
 Sof(F16A)=Sof(F14A)=Sof(F0AB)=Sof(F13A)=1-FVAR(1)
 Sof(F14)=Sof(F16)=Sof(F13)=Sof(F0AA)=FVAR(1)
5.a Aromatic/amide H refined with riding coordinates:
 C7(H7), C11(H11), C14(H14), C16(H16), C22(H22), C23(H23), C30(H30), C32(H32),
 C33(H33), C36(H36), C37(H37), C38(H38), C39(H39), C41(H41), C42(H42), C46(H46),
  C49(H49), C53(H53), C54(H54), C55(H55), C56(H56), C61(H61), C65(H65), C2(H2),
 C1AA(H1AA), C4(H4), C5(H5), C6(H6)
5.b Idealised tetrahedral OH refined as rotating group:
 O1(H1)
;
_olex2_submission_special_instructions 'No special instructions were received'

loop_
_space_group_symop_operation_xyz
'x, y, z'
'-x, y, -z+1/2'
'x+1/2, y+1/2, z'
'-x+1/2, y+1/2, -z+1/2'
'-x, -y, -z'
'x, -y, z-1/2'
'-x+1/2, -y+1/2, -z'
'x+1/2, -y+1/2, z-1/2'

loop_
_atom_site_label
_atom_site_type_symbol
_atom_site_fract_x
_atom_site_fract_y
_atom_site_fract_z
_atom_site_U_iso_or_equiv
_atom_site_adp_type
_atom_site_occupancy
_atom_site_site_symmetry_order
_atom_site_calc_flag
_atom_site_refinement_flags_posn
_atom_site_refinement_flags_adp
_atom_site_refinement_flags_occupancy
_atom_site_disorder_assembly
_atom_site_disorder_group
Ir1 Ir 0.14128(2) 0.20191(2) 0.15345(2) 0.01871(5) Uani 1 1 d . . . . .
N2 N 0.06295(12) 0.29457(18) 0.15749(9) 0.0202(5) Uani 1 1 d . . . . .
N3 N 0.18558(13) 0.2932(2) 0.20157(10) 0.0260(6) Uani 1 1 d . . . . .
N5 N 0.15326(12) 0.29805(19) 0.09294(10) 0.0226(6) Uani 1 1 d . . . . .
N6 N 0.10199(12) 0.09630(19) 0.11104(9) 0.0218(6) Uani 1 1 d . . . . .
C7 C 0.19755(16) 0.2980(3) 0.06069(12) 0.0286(8) Uani 1 1 d . . . . .
H7 H 0.227270 0.247782 0.062062 0.034 Uiso 1 1 calc R . . . .
C8 C 0.21492(15) 0.1193(2) 0.14107(11) 0.0223(7) Uani 1 1 d . . . . .
C10 C 0.20379(16) 0.0384(2) 0.11101(12) 0.0248(7) Uani 1 1 d . . . . .
C11 C 0.21916(17) 0.3710(3) 0.18959(14) 0.0346(8) Uani 1 1 d . . . . .
H11 H 0.222927 0.387175 0.156276 0.042 Uiso 1 1 calc R . . . .
C13 C 0.12434(15) 0.1308(2) 0.21576(12) 0.0248(7) Uani 1 1 d . . . . .
C14 C 0.01716(15) 0.2886(2) 0.18828(12) 0.0257(7) Uani 1 1 d . . . . .
H14 H 0.015028 0.234005 0.209293 0.031 Uiso 1 1 calc R . . . .
N15 N -0.01236(13) 0.6064(2) 0.10021(11) 0.0298(7) Uani 1 1 d . . . . .
C16 C 0.20183(17) 0.3692(3) 0.02487(13) 0.0338(9) Uani 1 1 d . . . . .
H16 H 0.233373 0.365665 0.001780 0.041 Uiso 1 1 calc R . . . .
C18 C 0.06448(14) 0.3717(2) 0.12624(11) 0.0199(6) Uani 1 1 d . . . . .
C21 C 0.02690(16) 0.5266(2) 0.09353(13) 0.0270(7) Uani 1 1 d . . . . .
C22 C 0.07109(17) 0.5258(3) 0.05982(13) 0.0317(8) Uani 1 1 d . . . . .
H22 H 0.073528 0.578083 0.037402 0.038 Uiso 1 1 calc R . . . .
C23 C -0.02796(16) 0.3601(3) 0.19071(13) 0.0311(8) Uani 1 1 d . . . . .
H23 H -0.060391 0.353428 0.212832 0.037 Uiso 1 1 calc R . . . .
C25 C 0.13999(16) 0.0236(2) 0.09622(12) 0.0259(7) Uani 1 1 d . . . . .
C26 C 0.14426(17) 0.1819(3) 0.25782(12) 0.0310(8) Uani 1 1 d . . . . .
C27 C 0.17975(17) 0.2698(3) 0.24948(13) 0.0313(8) Uani 1 1 d . . . . .
C28 C 0.02164(15) 0.4468(2) 0.12741(12) 0.0236(7) Uani 1 1 d . . . . .
C29 C 0.11170(14) 0.3714(2) 0.09120(11) 0.0211(7) Uani 1 1 d . . . . .
C30 C 0.2078(2) 0.3277(3) 0.28498(15) 0.0482(11) Uani 1 1 d . . . . .
H30 H 0.203149 0.312296 0.318306 0.058 Uiso 1 1 calc R . . . .
C32 C 0.1167(2) -0.0542(3) 0.06975(14) 0.0394(9) Uani 1 1 d . . . . .
H32 H 0.143077 -0.104611 0.059484 0.047 Uiso 1 1 calc R . . . .
C33 C 0.16088(17) 0.4442(3) 0.02278(13) 0.0331(8) Uani 1 1 d . . . . .
H33 H 0.163797 0.492967 -0.001476 0.040 Uiso 1 1 calc R . . . .
C36 C -0.02525(16) 0.4398(3) 0.16115(13) 0.0297(8) Uani 1 1 d . . . . .
H36 H -0.054850 0.489914 0.163429 0.036 Uiso 1 1 calc R . . . .
C37 C 0.27490(17) 0.1366(3) 0.15595(14) 0.0334(8) Uani 1 1 d . . . . .
H37 H 0.283995 0.190789 0.176216 0.040 Uiso 1 1 calc R . . . .
C38 C 0.32171(17) 0.0754(3) 0.14141(16) 0.0408(10) Uani 1 1 d . . . . .
H38 H 0.362314 0.088285 0.152095 0.049 Uiso 1 1 calc R . . . .
C39 C 0.1299(2) 0.1490(3) 0.30423(14) 0.0423(10) Uani 1 1 d . . . . .
H39 H 0.143151 0.184591 0.332016 0.051 Uiso 1 1 calc R . . . .
C41 C 0.25149(18) -0.0226(3) 0.09660(13) 0.0345(9) Uani 1 1 d . . . . .
H41 H 0.243255 -0.077012 0.076321 0.041 Uiso 1 1 calc R . . . .
C42 C 0.31029(18) -0.0030(3) 0.11199(15) 0.0399(10) Uani 1 1 d . . . . .
H42 H 0.342790 -0.043821 0.102247 0.048 Uiso 1 1 calc R . . . .
C46 C 0.09219(17) 0.0452(3) 0.22279(14) 0.0344(8) Uani 1 1 d . . . . .
H46 H 0.079107 0.008128 0.195453 0.041 Uiso 1 1 calc R . . . .
C49 C 0.01770(19) 0.0156(3) 0.07302(15) 0.0404(9) Uani 1 1 d . . . . .
H49 H -0.024607 0.014501 0.065104 0.048 Uiso 1 1 calc R . . . .
C51 C 0.11428(15) 0.4478(2) 0.05728(12) 0.0259(7) Uani 1 1 d . . . . .
C53 C 0.07882(19) 0.0128(3) 0.26918(16) 0.0444(10) Uani 1 1 d . . . . .
H53 H 0.057085 -0.046314 0.273112 0.053 Uiso 1 1 calc R . . . .
C54 C 0.0967(2) 0.0655(3) 0.30959(15) 0.0477(11) Uani 1 1 d . . . . .
H54 H 0.086048 0.043912 0.341047 0.057 Uiso 1 1 calc R . . . .
C55 C 0.04251(16) 0.0916(3) 0.09947(13) 0.0310(8) Uani 1 1 d . . . . .
H55 H 0.016454 0.142380 0.109847 0.037 Uiso 1 1 calc R . . . .
C56 C 0.2485(2) 0.4285(3) 0.22403(17) 0.0478(11) Uani 1 1 d . . . . .
H56 H 0.272732 0.482109 0.214478 0.057 Uiso 1 1 calc R . . . .
C61 C 0.0552(2) -0.0587(3) 0.05827(15) 0.0427(10) Uani 1 1 d . . . . .
H61 H 0.039013 -0.112266 0.040466 0.051 Uiso 1 1 calc R . . . .
C65 C 0.2418(2) 0.4065(4) 0.27212(17) 0.0560(13) Uani 1 1 d . . . . .
H65 H 0.260785 0.445828 0.296382 0.067 Uiso 1 1 calc R . . . .
P1 P 0.09906(6) 0.73456(8) -0.04638(4) 0.0449(3) Uani 1 1 d D U . . .
F14 F 0.0845(5) 0.7391(6) 0.0104(3) 0.061(3) Uani 0.496(14) 1 d D U P A 1
F16 F 0.1657(3) 0.6987(7) -0.0311(5) 0.098(3) Uani 0.496(14) 1 d D U P A 1
F2 F 0.08288(14) 0.62114(18) -0.04603(10) 0.0605(7) Uani 1 1 d D U . . .
F5 F 0.11138(18) 0.8467(2) -0.04800(12) 0.0844(10) Uani 1 1 d D U . . .
F13 F 0.1146(8) 0.7192(6) -0.1001(3) 0.117(6) Uani 0.496(14) 1 d D U P A 1
F0AA F 0.0291(4) 0.7481(9) -0.0575(6) 0.121(5) Uani 0.496(14) 1 d D U P A 1
C2 C -0.03296(16) 0.6539(3) 0.06344(13) 0.0294(8) Uani 1 1 d . . . . .
H2 H -0.023598 0.631912 0.031763 0.035 Uiso 1 1 calc R . . . .
C0AA C -0.07031(16) 0.7405(2) 0.06882(13) 0.0277(7) Uani 1 1 d . . . . .
O1 O -0.06415(14) 0.7353(2) 0.15597(10) 0.0438(7) Uani 1 1 d . . . . .
H1 H -0.040796 0.688986 0.149324 0.066 Uiso 1 1 calc GR . . . .
C1AA C -0.12414(19) 0.8561(3) 0.11807(17) 0.0429(10) Uani 1 1 d . . . . .
H1AA H -0.135949 0.878773 0.149057 0.052 Uiso 1 1 calc R . . . .
C2AA C -0.08562(17) 0.7758(2) 0.11450(14) 0.0319(8) Uani 1 1 d . . . . .
C4 C -0.14499(19) 0.9023(3) 0.07692(18) 0.0462(11) Uani 1 1 d . . . . .
H4 H -0.170948 0.957182 0.079684 0.055 Uiso 1 1 calc R . . . .
C5 C -0.09193(18) 0.7892(3) 0.02757(15) 0.0358(9) Uani 1 1 d . . . . .
H5 H -0.081163 0.766380 -0.003657 0.043 Uiso 1 1 calc R . . . .
C6 C -0.12871(19) 0.8700(3) 0.03152(17) 0.0437(10) Uani 1 1 d . . . . .
H6 H -0.142754 0.903131 0.003232 0.052 Uiso 1 1 calc R . . . .
F16A F 0.1234(8) 0.7306(8) 0.0060(4) 0.115(5) Uani 0.504(14) 1 d D U P A 2
F14A F 0.0338(4) 0.7599(6) -0.0269(4) 0.085(3) Uani 0.504(14) 1 d D U P A 2
F0AB F 0.0708(4) 0.7469(6) -0.1009(2) 0.068(2) Uani 0.504(14) 1 d D U P A 2
F13A F 0.1625(3) 0.7183(5) -0.0716(5) 0.093(4) Uani 0.504(14) 1 d D U P A 2

loop_
_atom_site_aniso_label
_atom_site_aniso_U_11
_atom_site_aniso_U_22
_atom_site_aniso_U_33
_atom_site_aniso_U_23
_atom_site_aniso_U_13
_atom_site_aniso_U_12
Ir1 0.01813(7) 0.01923(7) 0.01875(7) -0.00361(5) -0.00008(4) 0.00539(5)
N2 0.0186(13) 0.0228(13) 0.0193(13) -0.0033(11) 0.0006(10) 0.0021(11)
N3 0.0223(15) 0.0266(15) 0.0290(15) -0.0096(12) -0.0020(12) 0.0047(12)
N5 0.0205(14) 0.0250(14) 0.0222(14) -0.0046(11) 0.0039(11) 0.0026(11)
N6 0.0242(15) 0.0202(13) 0.0211(13) -0.0031(11) -0.0011(11) 0.0018(11)
C7 0.0270(18) 0.0309(18) 0.0281(18) -0.0073(15) 0.0063(14) 0.0076(15)
C8 0.0226(17) 0.0214(16) 0.0231(16) 0.0000(13) 0.0031(13) 0.0068(13)
C10 0.0292(19) 0.0235(16) 0.0217(16) 0.0007(13) 0.0038(14) 0.0083(14)
C11 0.032(2) 0.032(2) 0.040(2) -0.0120(16) -0.0012(16) -0.0011(16)
C13 0.0192(17) 0.0326(18) 0.0227(16) 0.0019(14) 0.0007(13) 0.0103(14)
C14 0.0253(18) 0.0280(17) 0.0238(16) 0.0037(14) 0.0052(14) 0.0040(14)
N15 0.0277(16) 0.0234(14) 0.0385(17) 0.0028(13) 0.0027(13) 0.0055(12)
C16 0.031(2) 0.040(2) 0.0309(19) -0.0012(16) 0.0145(16) 0.0026(16)
C18 0.0180(16) 0.0201(15) 0.0217(16) -0.0045(12) 0.0013(13) -0.0007(12)
C21 0.0246(18) 0.0221(17) 0.0343(19) 0.0007(14) 0.0013(15) 0.0048(14)
C22 0.033(2) 0.0251(18) 0.037(2) 0.0106(15) 0.0063(16) 0.0036(15)
C23 0.0224(18) 0.039(2) 0.0326(19) 0.0066(15) 0.0106(15) 0.0091(15)
C25 0.0321(19) 0.0218(16) 0.0239(17) 0.0000(13) 0.0030(14) 0.0051(14)
C26 0.033(2) 0.038(2) 0.0226(17) -0.0027(14) 0.0003(15) 0.0164(16)
C27 0.032(2) 0.0349(19) 0.0270(18) -0.0086(15) -0.0011(15) 0.0139(16)
C28 0.0233(17) 0.0221(16) 0.0253(17) 0.0005(13) 0.0014(14) 0.0044(13)
C29 0.0197(16) 0.0209(16) 0.0227(16) -0.0031(12) 0.0005(13) 0.0008(13)
C30 0.056(3) 0.059(3) 0.030(2) -0.0172(19) -0.0088(19) 0.006(2)
C32 0.051(3) 0.0275(19) 0.039(2) -0.0095(16) 0.0033(19) 0.0054(18)
C33 0.033(2) 0.034(2) 0.032(2) 0.0062(15) 0.0118(16) 0.0021(16)
C36 0.0222(18) 0.0307(18) 0.036(2) 0.0017(15) 0.0052(15) 0.0127(14)
C37 0.027(2) 0.0312(19) 0.042(2) -0.0047(16) -0.0037(16) 0.0060(15)
C38 0.0208(19) 0.038(2) 0.064(3) 0.0042(19) 0.0028(18) 0.0106(16)
C39 0.052(3) 0.052(3) 0.0226(19) -0.0011(17) 0.0008(18) 0.019(2)
C41 0.045(2) 0.0251(18) 0.034(2) -0.0025(15) 0.0106(17) 0.0122(16)
C42 0.031(2) 0.037(2) 0.052(2) 0.0026(18) 0.0144(18) 0.0164(17)
C46 0.034(2) 0.033(2) 0.036(2) 0.0081(16) -0.0011(16) 0.0041(16)
C49 0.035(2) 0.043(2) 0.044(2) -0.0091(18) -0.0062(18) -0.0048(18)
C51 0.0233(18) 0.0270(17) 0.0276(18) 0.0015(14) 0.0041(14) 0.0018(14)
C53 0.040(2) 0.043(2) 0.050(3) 0.019(2) 0.0047(19) 0.0053(19)
C54 0.054(3) 0.058(3) 0.032(2) 0.013(2) 0.010(2) 0.021(2)
C55 0.0270(19) 0.0318(19) 0.0342(19) -0.0069(15) -0.0035(15) 0.0022(15)
C56 0.042(2) 0.042(2) 0.059(3) -0.022(2) -0.002(2) -0.0073(19)
C61 0.050(3) 0.034(2) 0.044(2) -0.0160(18) -0.004(2) -0.0066(19)
C65 0.053(3) 0.063(3) 0.052(3) -0.032(2) -0.008(2) -0.007(2)
P1 0.0649(8) 0.0358(5) 0.0342(6) -0.0001(4) 0.0050(5) 0.0135(5)
F14 0.106(7) 0.035(3) 0.042(3) -0.008(3) 0.023(4) -0.001(4)
F16 0.056(4) 0.119(7) 0.119(9) -0.022(6) -0.003(4) 0.015(4)
F2 0.088(2) 0.0419(14) 0.0515(15) -0.0074(12) 0.0056(14) 0.0022(13)
F5 0.128(3) 0.0374(15) 0.089(2) -0.0012(15) 0.035(2) -0.0016(17)
F13 0.254(18) 0.063(5) 0.036(3) 0.012(3) 0.046(6) 0.016(8)
F0AA 0.081(5) 0.109(7) 0.171(12) 0.022(9) -0.054(7) 0.034(5)
C2 0.0270(19) 0.0279(18) 0.0332(19) 0.0006(15) 0.0018(15) 0.0029(15)
C0AA 0.0244(18) 0.0210(16) 0.038(2) 0.0018(14) -0.0015(15) 0.0005(14)
O1 0.0495(18) 0.0438(16) 0.0381(15) -0.0024(13) -0.0010(13) 0.0153(14)
C1AA 0.041(2) 0.030(2) 0.058(3) -0.0090(19) 0.002(2) 0.0066(17)
C2AA 0.031(2) 0.0224(17) 0.043(2) 0.0004(15) -0.0032(16) 0.0010(14)
C4 0.036(2) 0.0251(19) 0.077(3) 0.002(2) -0.008(2) 0.0082(17)
C5 0.033(2) 0.034(2) 0.040(2) 0.0070(16) -0.0029(17) 0.0006(16)
C6 0.037(2) 0.035(2) 0.059(3) 0.0148(19) -0.012(2) 0.0041(18)
F16A 0.209(14) 0.059(5) 0.074(6) 0.004(5) -0.085(7) -0.008(8)
F14A 0.091(6) 0.059(4) 0.107(7) -0.002(5) 0.065(5) 0.010(4)
F0AB 0.094(6) 0.069(5) 0.041(3) 0.010(3) -0.004(3) 0.005(4)
F13A 0.043(4) 0.059(4) 0.178(12) -0.025(6) 0.019(5) 0.013(3)

loop_
_atom_type_symbol
_atom_type_description
_atom_type_scat_dispersion_real
_atom_type_scat_dispersion_imag
_atom_type_scat_source
C C 0.0033 0.0016 'International Tables Vol C Tables 4.2.6.8 and 6.1.1.4'
H H 0.0000 0.0000 'International Tables Vol C Tables 4.2.6.8 and 6.1.1.4'
F F 0.0171 0.0103 'International Tables Vol C Tables 4.2.6.8 and 6.1.1.4'
Ir Ir -1.4442 7.9887 'International Tables Vol C Tables 4.2.6.8 and 6.1.1.4'
N N 0.0061 0.0033 'International Tables Vol C Tables 4.2.6.8 and 6.1.1.4'
O O 0.0106 0.0060 'International Tables Vol C Tables 4.2.6.8 and 6.1.1.4'
P P 0.1023 0.0942 'International Tables Vol C Tables 4.2.6.8 and 6.1.1.4'

loop_
_geom_angle_atom_site_label_1
_geom_angle_atom_site_label_2
_geom_angle_atom_site_label_3
_geom_angle
_geom_angle_site_symmetry_1
_geom_angle_site_symmetry_3
_geom_angle_publ_flag
N2 Ir1 N5 77.53(10) . . ?
N3 Ir1 N2 88.50(10) . . ?
N3 Ir1 N5 93.56(11) . . ?
N6 Ir1 N2 96.98(10) . . ?
N6 Ir1 N3 172.35(11) . . ?
N6 Ir1 N5 92.84(10) . . ?
C8 Ir1 N2 173.04(11) . . ?
C8 Ir1 N3 94.72(12) . . ?
C8 Ir1 N5 96.09(11) . . ?
C8 Ir1 N6 80.42(12) . . ?
C8 Ir1 C13 91.82(12) . . ?
C13 Ir1 N2 94.79(11) . . ?
C13 Ir1 N3 80.73(13) . . ?
C13 Ir1 N5 170.62(11) . . ?
C13 Ir1 N6 93.45(12) . . ?
C14 N2 Ir1 127.8(2) . . ?
C14 N2 C18 118.5(3) . . ?
C18 N2 Ir1 113.53(19) . . ?
C11 N3 Ir1 125.6(2) . . ?
C11 N3 C27 119.1(3) . . ?
C27 N3 Ir1 115.3(2) . . ?
C7 N5 Ir1 128.3(2) . . ?
C7 N5 C29 118.3(3) . . ?
C29 N5 Ir1 113.1(2) . . ?
C25 N6 Ir1 115.9(2) . . ?
C55 N6 Ir1 124.7(2) . . ?
C55 N6 C25 119.3(3) . . ?
N5 C7 C16 122.2(3) . . ?
C10 C8 Ir1 114.6(2) . . ?
C37 C8 Ir1 127.7(3) . . ?
C37 C8 C10 117.5(3) . . ?
C8 C10 C25 115.4(3) . . ?
C41 C10 C8 121.1(3) . . ?
C41 C10 C25 123.5(3) . . ?
N3 C11 C56 122.4(4) . . ?
C26 C13 Ir1 113.4(3) . . ?
C46 C13 Ir1 129.2(3) . . ?
C46 C13 C26 117.1(3) . . ?
N2 C14 C23 122.1(3) . . ?
C2 N15 C21 120.1(3) . . ?
C33 C16 C7 120.4(3) . . ?
N2 C18 C28 122.3(3) . . ?
N2 C18 C29 116.8(3) . . ?
C28 C18 C29 120.9(3) . . ?
N15 C21 C28 116.7(3) . . ?
C22 C21 N15 122.8(3) . . ?
C22 C21 C28 120.2(3) . . ?
C21 C22 C51 121.4(3) . . ?
C36 C23 C14 119.8(3) . . ?
N6 C25 C10 113.6(3) . . ?
N6 C25 C32 119.9(3) . . ?
C32 C25 C10 126.5(3) . . ?
C13 C26 C27 116.1(3) . . ?
C39 C26 C13 121.1(4) . . ?
C39 C26 C27 122.8(4) . . ?
N3 C27 C26 114.0(3) . . ?
N3 C27 C30 119.7(4) . . ?
C30 C27 C26 126.3(4) . . ?
C18 C28 C21 119.0(3) . . ?
C18 C28 C36 117.8(3) . . ?
C36 C28 C21 123.2(3) . . ?
N5 C29 C18 118.1(3) . . ?
N5 C29 C51 122.8(3) . . ?
C51 C29 C18 119.1(3) . . ?
C65 C30 C27 120.4(4) . . ?
C61 C32 C25 120.3(3) . . ?
C16 C33 C51 118.8(3) . . ?
C23 C36 C28 119.4(3) . . ?
C8 C37 C38 120.7(4) . . ?
C42 C38 C37 121.2(4) . . ?
C54 C39 C26 119.9(4) . . ?
C42 C41 C10 119.7(3) . . ?
C38 C42 C41 119.7(3) . . ?
C13 C46 C53 121.1(4) . . ?
C61 C49 C55 119.0(4) . . ?
C29 C51 C22 119.4(3) . . ?
C29 C51 C33 117.4(3) . . ?
C33 C51 C22 123.2(3) . . ?
C54 C53 C46 120.8(4) . . ?
C39 C54 C53 119.8(4) . . ?
N6 C55 C49 122.4(3) . . ?
C65 C56 C11 118.8(4) . . ?
C49 C61 C32 119.0(4) . . ?
C30 C65 C56 119.6(4) . . ?
F16 P1 F14 87.3(5) . . ?
F16 P1 F2 84.2(4) . . ?
F2 P1 F14 89.1(3) . . ?
F2 P1 F0AB 91.5(3) . . ?
F5 P1 F14 91.6(3) . . ?
F5 P1 F16 98.9(4) . . ?
F5 P1 F2 176.9(2) . . ?
F5 P1 F0AA 92.7(5) . . ?
F5 P1 F14A 87.2(4) . . ?
F5 P1 F0AB 86.2(3) . . ?
F5 P1 F13A 88.5(3) . . ?
F13 P1 F14 174.2(4) . . ?
F13 P1 F16 89.6(6) . . ?
F13 P1 F2 85.7(3) . . ?
F13 P1 F5 93.8(3) . . ?
F13 P1 F0AA 93.5(7) . . ?
F0AA P1 F14 88.5(5) . . ?
F0AA P1 F16 167.8(6) . . ?
F0AA P1 F2 84.3(5) . . ?
F16A P1 F2 91.9(4) . . ?
F16A P1 F5 90.2(4) . . ?
F16A P1 F14A 89.5(6) . . ?
F16A P1 F0AB 175.5(5) . . ?
F16A P1 F13A 96.6(6) . . ?
F14A P1 F2 90.6(4) . . ?
F14A P1 F0AB 87.6(4) . . ?
F14A P1 F13A 172.6(5) . . ?
F13A P1 F2 93.5(3) . . ?
F13A P1 F0AB 86.1(5) . . ?
N15 C2 C0AA 121.9(3) . . ?
C2AA C0AA C2 121.4(3) . . ?
C5 C0AA C2 119.6(3) . . ?
C5 C0AA C2AA 119.0(3) . . ?
C4 C1AA C2AA 120.1(4) . . ?
O1 C2AA C0AA 122.4(3) . . ?
O1 C2AA C1AA 118.0(4) . . ?
C1AA C2AA C0AA 119.6(4) . . ?
C1AA C4 C6 120.8(4) . . ?
C6 C5 C0AA 120.9(4) . . ?
C5 C6 C4 119.5(4) . . ?

loop_
_geom_bond_atom_site_label_1
_geom_bond_atom_site_label_2
_geom_bond_distance
_geom_bond_site_symmetry_2
_geom_bond_publ_flag
Ir1 N2 2.144(3) . ?
Ir1 N3 2.058(3) . ?
Ir1 N5 2.148(3) . ?
Ir1 N6 2.045(3) . ?
Ir1 C8 2.010(3) . ?
Ir1 C13 2.017(3) . ?
N2 C14 1.329(4) . ?
N2 C18 1.367(4) . ?
N3 C11 1.344(5) . ?
N3 C27 1.367(5) . ?
N5 C7 1.329(4) . ?
N5 C29 1.361(4) . ?
N6 C25 1.369(4) . ?
N6 C55 1.340(4) . ?
C7 C16 1.395(5) . ?
C8 C10 1.406(5) . ?
C8 C37 1.392(5) . ?
C10 C25 1.465(5) . ?
C10 C41 1.404(5) . ?
C11 C56 1.385(5) . ?
C13 C26 1.418(5) . ?
C13 C46 1.388(5) . ?
C14 C23 1.398(5) . ?
N15 C21 1.410(4) . ?
N15 C2 1.281(5) . ?
C16 C33 1.368(5) . ?
C18 C28 1.398(4) . ?
C18 C29 1.429(4) . ?
C21 C22 1.355(5) . ?
C21 C28 1.447(5) . ?
C22 C51 1.435(5) . ?
C23 C36 1.367(5) . ?
C25 C32 1.388(5) . ?
C26 C27 1.458(5) . ?
C26 C39 1.398(5) . ?
C27 C30 1.396(5) . ?
C28 C36 1.403(5) . ?
C29 C51 1.407(5) . ?
C30 C65 1.367(7) . ?
C32 C61 1.381(6) . ?
C33 C51 1.410(5) . ?
C37 C38 1.393(5) . ?
C38 C42 1.370(6) . ?
C39 C54 1.369(6) . ?
C41 C42 1.377(6) . ?
C46 C53 1.390(5) . ?
C49 C55 1.381(5) . ?
C49 C61 1.378(6) . ?
C53 C54 1.380(6) . ?
C56 C65 1.370(7) . ?
P1 F14 1.604(6) . ?
P1 F16 1.592(7) . ?
P1 F2 1.600(3) . ?
P1 F5 1.567(3) . ?
P1 F13 1.539(6) . ?
P1 F0AA 1.571(8) . ?
P1 F16A 1.532(7) . ?
P1 F14A 1.578(7) . ?
P1 F0AB 1.625(6) . ?
P1 F13A 1.583(7) . ?
C2 C0AA 1.455(5) . ?
C0AA C2AA 1.396(5) . ?
C0AA C5 1.395(5) . ?
O1 C2AA 1.349(5) . ?
C1AA C2AA 1.395(5) . ?
C1AA C4 1.371(6) . ?
C4 C6 1.381(6) . ?
C5 C6 1.378(5) . ?

loop_
_platon_squeeze_void_nr
_platon_squeeze_void_average_x
_platon_squeeze_void_average_y
_platon_squeeze_void_average_z
_platon_squeeze_void_volume
_platon_squeeze_void_count_electrons
_platon_squeeze_void_content
1 0.500 0.170 0.250 449 78 ' '
2 0.500 -0.170 0.750 449 78 ' '
3 0.000 0.330 0.750 449 78 ' '
4 0.000 0.670 0.250 449 78 ' '
